data_2006208
loop_
_publ_author_name
'Friesen, Duane A. '
'Quail, J. Wilson '
'Waltz, William L. '
'Nashiem, Rodney E.'

_publ_section_title
;<i>cis</i>-and
 <i>trans</i>-Diisothiocyanato(1,4,8,11-tetraazacyclotetradecane)chromium(III)
 Perchlorate
;
_journal_issue 6
_journal_name_full 'Acta Crystallographica Section C'
_journal_page_first 687
_journal_page_last 691
_journal_paper_doi 10.1107/S0108270197002503
_journal_volume 53
_journal_year 1997
_chemical_formula_moiety '[Cr(NCS)2 (C10 H24 N4)].(ClO4)'
_chemical_formula_sum 'C12 H24 Cl Cr N6 O4 S2'
_chemical_formula_weight 467.928
_chemical_name_common 'trans-diisothiocyanato(cyclam)chromium(III) perchlorate'
_chemical_name_systematic
;
 trans-diisothiocyanato(1,4,8,11-tetraazacyclotetradecane)chromium(III)
perchlorate
;
_space_group_IT_number 2
_symmetry_cell_setting triclinic
_symmetry_space_group_name_Hall '-P 1'
_symmetry_space_group_name_H-M 'P -1'
_cell_angle_alpha 65.777(12)
_cell_angle_beta 69.777(11)
_cell_angle_gamma 83.540(13)
_cell_formula_units_Z 1
_cell_length_a 7.7374(13)
_cell_length_b 8.5142(14)
_cell_length_c 9.0238(9)
_cell_measurement_reflns_used 25
_cell_measurement_temperature 288.0(10)
_cell_measurement_theta_max 35.40
_cell_measurement_theta_min 11.45
_cell_volume 508.41(14)
_computing_cell_refinement 'SET4 and CELDIM CAD-4 Software'
_computing_data_collection 'CAD-4 Software (Enraf-Nonius, 1989)'
_computing_data_reduction 'DATRD2 in NRCVAX94 (Gabe, Le Page, Charland, Lee & White, 1989)'
_computing_molecular_graphics 'NRCVAX94, ORTEPII (Johnson, 1976)'
_computing_publication_material 'NRCVAX94, SHELXL93, WordPerfect macro PREPCIF97 (Ferguson, 1997)'
_computing_structure_refinement 'NRCVAX94, SHELXL93 (Sheldrick, 1993)'
_computing_structure_solution 'DIRDIF (Beurskens et al., 1992)'
_diffrn_ambient_temperature 288.0(10)
_diffrn_measurement_device 'Enraf-Nonius CAD-4'
_diffrn_measurement_method \q/2\q
_diffrn_radiation_monochromator graphite
_diffrn_radiation_source 'X-ray tube'
_diffrn_radiation_type 'Copper K\a'
_diffrn_radiation_wavelength 1.54180
_diffrn_reflns_av_R_equivalents 0.017
_diffrn_reflns_av_sigmaI/netI 0.0113
_diffrn_reflns_limit_h_max 9
_diffrn_reflns_limit_h_min -9
_diffrn_reflns_limit_k_max 10
_diffrn_reflns_limit_k_min 0
_diffrn_reflns_limit_l_max 11
_diffrn_reflns_limit_l_min -9
_diffrn_reflns_number 4005
_diffrn_reflns_theta_max 73.00
_diffrn_reflns_theta_min 5.70
_diffrn_standards_decay_% 0.0
_diffrn_standards_interval_time 120
_diffrn_standards_number 3
_exptl_absorpt_coefficient_mu 8.031
_exptl_absorpt_correction_T_max 0.4343
_exptl_absorpt_correction_T_min 0.1314
_exptl_absorpt_correction_type 'Gaussian integration'
_exptl_crystal_colour orange-yellow
_exptl_crystal_density_diffrn 1.5283
_exptl_crystal_density_meas ?
_exptl_crystal_description plate
_exptl_crystal_F_000 243
_exptl_crystal_size_max 0.35
_exptl_crystal_size_mid 0.30
_exptl_crystal_size_min 0.12
_refine_diff_density_max 0.834
_refine_diff_density_min -0.612
_refine_ls_extinction_coef 0.0206(17)
_refine_ls_extinction_method 'SHELXL93 (Sheldrick, 1993)'
_refine_ls_goodness_of_fit_all 1.045
_refine_ls_goodness_of_fit_obs 1.047
_refine_ls_hydrogen_treatment 'H atoms riding (C-H 0.97, N-H 0.91\%A)'
_refine_ls_matrix_type full
_refine_ls_number_parameters 140
_refine_ls_number_reflns 2027
_refine_ls_number_restraints 0
_refine_ls_restrained_S_all 1.045
_refine_ls_restrained_S_obs 1.047
_refine_ls_R_factor_all 0.0395
_refine_ls_R_factor_obs .0387
_refine_ls_shift/esd_max 0.005
_refine_ls_shift/esd_mean 0.001
_refine_ls_structure_factor_coef Fsqd
_refine_ls_weighting_details 'w = 1/[\s^2^(Fo^2^)+(0.0552P)^2^+0.4159P] where P=(Fo^2^+2Fc^2^)/3'
_refine_ls_weighting_scheme calc
_refine_ls_wR_factor_all 0.1037
_refine_ls_wR_factor_obs .1029
_reflns_number_observed 1989
_reflns_number_total 2027
_reflns_observed_criterion >2\s(I)
_cod_data_source_file fg1243.cif
_cod_data_source_block 1a
_cod_depositor_comments
;
The following automatic conversions were performed:

'_exptl_crystal_density_meas' value 'not measured' was changed to '?'
- the value is perceived as not measured.

Automatic conversion script
Id: cif_fix_values 3008 2015-01-20 13:52:24Z robertas 

The following automatic conversions were performed:

'_refine_ls_weighting_scheme' value 'calc w =
1/[\s^2^(Fo^2^)+(0.0552P)^2^+0.4159P] where P=(Fo^2^+2Fc^2^)/3' was
changed to 'calc'. New tag '_refine_ls_weighting_details' was
created. The value of the new tag was set to 'w =
1/[\s^2^(Fo^2^)+(0.0552P)^2^+0.4159P] where P=(Fo^2^+2Fc^2^)/3'.

Automatic conversion script
Id: cif_fix_values 3143 2015-03-26 13:38:13Z robertas 
;
_cod_database_code 2006208

loop_
_symmetry_equiv_pos_as_xyz
'x, y, z'
'-x, -y, -z'

loop_
_atom_site_aniso_label
_atom_site_aniso_U_11
_atom_site_aniso_U_22
_atom_site_aniso_U_33
_atom_site_aniso_U_12
_atom_site_aniso_U_13
_atom_site_aniso_U_23
Cr .0249(3) .0270(3) .0354(3) -.0008(2) -.0098(2) -.0134(2)
Cl .0618(7) .0664(7) .0750(7) -.0183(5) .0063(5) -.0319(6)
S .0424(4) .0693(5) .1024(6) .0094(3) -.0344(4) -.0581(5)
O1 .165(9) .169(9) .080(5) -.084(8) .034(5) -.043(5)
O2 .166(9) .069(4) .178(9) -.016(5) -.017(7) -.029(5)
O3 .140(7) .183(9) .178(8) -.034(7) -.049(6) -.116(8)
O4 .063(4) .193(10) .221(12) .010(5) -.038(6) -.110(10)
N1 .0446(12) .0582(14) .0427(12) -.0130(10) -.0150(10) -.0023(10)
N2 .0326(10) .0466(12) .081(2) .0068(9) -.0177(10) -.0394(12)
N3 .0327(10) .0479(12) .0534(12) -.0023(9) -.0147(9) -.0245(10)
C1 .075(2) .050(2) .091(3) -.001(2) -.045(2) .013(2)
C2 .063(2) .0322(14) .135(4) .0113(14) -.039(2) -.026(2)
C3 .043(2) .110(3) .119(3) .011(2) -.018(2) -.096(3)
C4 .052(2) .169(5) .072(2) -.014(2) .000(2) -.084(3)
C5 .067(2) .132(4) .0358(14) -.029(2) -.0122(14) -.023(2)
C6 .0277(11) .0411(12) .0491(13) .0045(9) -.0137(10) -.0204(10)

loop_
_atom_site_label
_atom_site_fract_x
_atom_site_fract_y
_atom_site_fract_z
_atom_site_U_iso_or_equiv
_atom_site_thermal_displace_type
_atom_site_calc_flag
_atom_site_refinement_flags
_atom_site_occupancy
_atom_site_disorder_group
_atom_site_type_symbol
Cr .5000 .5000 .5000 .0287(2) Uani d S 1 . Cr
Cl .0000 .0000 .0000 .0729(4) Uani d S 1 . Cl
S .89969(10) .76101(10) .62535(12) .0607(3) Uani d . 1 . S
O1 -.1144(18) -.0529(15) .1604(11) .154(4) Uani d P .50 . O
O2 -.0044(15) .1856(9) -.0898(15) .155(4) Uani d P .50 . O
O3 -.0797(13) -.0680(14) -.0901(14) .149(4) Uani d P .50 . O
O4 .1781(11) -.0406(16) -.0372(19) .153(4) Uani d P .50 . O
N1 .5781(3) .6787(3) .2504(3) .0533(6) Uani d . 1 . N
N2 .3427(3) .6901(3) .5581(3) .0493(6) Uani d . 1 . N
N3 .7106(3) .5800(3) .5317(3) .0427(5) Uani d . 1 . N
C1 .4443(6) .8186(4) .2485(5) .0813(12) Uani d . 1 . C
C2 .4098(5) .8521(4) .4060(6) .0785(12) Uani d . 1 . C
C3 .3266(4) .7005(6) .7219(6) .0764(12) Uani d . 1 . C
C4 .7374(5) .4696(7) .1266(5) .0893(14) Uani d . 1 . C
C5 .6029(5) .6123(6) .1160(4) .0808(12) Uani d . 1 . C
C6 .7951(3) .6546(3) .5678(3) .0384(5) Uani d . 1 . C
H1 .6894 .7245 .2288 .064 Uiso calc R 1 . H
H2 .2264 .6695 .5655 .059 Uiso calc R 1 . H
H1A .3298 .7846 .2466 .098 Uiso calc R 1 . H
H1B .4937 .9224 .1464 .098 Uiso calc R 1 . H
H2A .5227 .8930 .4044 .094 Uiso calc R 1 . H
H2B .3186 .9396 .4100 .094 Uiso calc R 1 . H
H3A .2398 .7879 .7394 .092 Uiso calc R 1 . H
H3B .4454 .7348 .7151 .092 Uiso calc R 1 . H
H4A .8488 .5086 .1296 .107 Uiso calc R 1 . H
H4B .7700 .4499 .0219 .107 Uiso calc R 1 . H
H5A .6469 .7058 .0033 .097 Uiso calc R 1 . H
H5B .4849 .5701 .1293 .097 Uiso calc R 1 . H

loop_
_atom_type_symbol
_atom_type_description
_atom_type_scat_dispersion_real
_atom_type_scat_dispersion_imag
_atom_type_scat_source
C C 0.0181 0.0091 'International Tables Vol C Tables 4.2.6.8 and 6.1.1.4'
H H 0.0000 0.0000 'International Tables Vol C Tables 4.2.6.8 and 6.1.1.4'
S S 0.3331 0.5567 'International Tables Vol C Tables 4.2.6.8 and 6.1.1.4'
O O 0.0492 0.0322 'International Tables Vol C Tables 4.2.6.8 and 6.1.1.4'
N N 0.0311 0.0180 'International Tables Vol C Tables 4.2.6.8 and 6.1.1.4'
Cr Cr -0.1635 2.4439 'International Tables Vol C Tables 4.2.6.8 and 6.1.1.4'
Cl Cl 0.3639 0.7018 'International Tables Vol C Tables 4.2.6.8 and 6.1.1.4'

loop_
_geom_angle_atom_site_label_1
_geom_angle_atom_site_label_2
_geom_angle_atom_site_label_3
_geom_angle_site_symmetry_1
_geom_angle_site_symmetry_3
_geom_angle
N3 Cr N3 . 2_666 180.0
N3 Cr N2 . . 90.24(9)
N3 Cr N2 2_666 . 89.76(9)
N3 Cr N2 . 2_666 89.76(9)
N2 Cr N2 . 2_666 180.0
N3 Cr N1 . 2_666 90.60(9)
N2 Cr N1 . 2_666 94.61(11)
N3 Cr N1 . . 89.40(9)
N3 Cr N1 2_666 . 90.60(9)
N2 Cr N1 . . 85.39(11)
N2 Cr N1 2_666 . 94.61(11)
N1 Cr N1 2_666 . 180.0
O1 Cl O4 . . 121.9(6)
O1 Cl O2 . . 111.0(6)
O4 Cl O2 . . 106.7(7)
O1 Cl O3 . . 105.9(6)
O4 Cl O3 . . 106.5(6)
O2 Cl O3 . . 103.3(6)
C5 N1 C1 . . 114.5(3)
C5 N1 Cr . . 116.2(2)
C1 N1 Cr . . 105.6(2)
C2 N2 C3 . . 113.7(3)
C2 N2 Cr . . 106.3(2)
C3 N2 Cr . . 117.4(2)
C6 N3 Cr . . 160.6(2)
N1 C1 C2 . . 108.6(3)
N2 C2 C1 . . 108.4(3)
N2 C3 C4 . 2_666 111.8(3)
C5 C4 C3 . 2_666 116.4(3)
N1 C5 C4 . . 111.9(3)
N3 C6 S . . 176.3(2)

loop_
_geom_bond_atom_site_label_1
_geom_bond_atom_site_label_2
_geom_bond_site_symmetry_2
_geom_bond_distance
_geom_bond_publ_flag
Cr N1 . 2.051(2) ?
Cr N1 2_666 2.051(2) ?
Cr N2 . 2.046(2) ?
Cr N2 2_666 2.046(2) ?
Cr N3 . 1.983(2) ?
Cr N3 2_666 1.983(2) ?
Cl O1 . 1.323(7) ?
Cl O1 2 1.323(7) ?
Cl O2 . 1.453(8) ?
Cl O2 2 1.453(8) ?
Cl O3 . 1.480(7) ?
Cl O3 2 1.480(7) ?
Cl O4 . 1.342(8) ?
Cl O4 2 1.342(8) ?
S C6 . 1.608(3) ?
N1 C1 . 1.486(5) ?
N1 C5 . 1.484(5) ?
N2 C2 . 1.473(4) ?
N2 C3 . 1.479(4) ?
N3 C6 . 1.161(3) ?
C1 C2 . 1.492(6) ?
C3 C4 2_666 1.510(6) ?
C4 C5 . 1.502(6) ?
C4 C3 2_666 1.510(6) ?

loop_
_geom_torsion_atom_site_label_1
_geom_torsion_atom_site_label_2
_geom_torsion_atom_site_label_3
_geom_torsion_atom_site_label_4
_geom_torsion_site_symmetry_1
_geom_torsion_site_symmetry_4
_geom_torsion
N3 Cr N1 C5 . . 127.0(2)
N3 Cr N1 C5 2_666 . -53.0(2)
N2 Cr N1 C5 . . -142.7(2)
N2 Cr N1 C5 2_666 . 37.3(2)
N3 Cr N1 C1 . . -104.8(2)
N3 Cr N1 C1 2_666 . 75.2(2)
N2 Cr N1 C1 . . -14.6(2)
N2 Cr N1 C1 2_666 . 165.4(2)
N3 Cr N2 C2 . . 74.6(2)
N3 Cr N2 C2 2_666 . -105.4(2)
N1 Cr N2 C2 2_666 . 165.2(2)
N1 Cr N2 C2 . . -14.8(2)
N3 Cr N2 C3 . . -53.9(2)
N3 Cr N2 C3 2_666 . 126.1(2)
N1 Cr N2 C3 2_666 . 36.8(2)
N1 Cr N2 C3 . . -143.2(2)
N2 Cr N3 C6 . . 9.4(6)
N2 Cr N3 C6 2_666 . -170.6(6)
N1 Cr N3 C6 2_666 . -85.2(6)
N1 Cr N3 C6 . . 94.8(6)
C5 N1 C1 C2 . . 170.7(3)
Cr N1 C1 C2 . . 41.6(3)
C3 N2 C2 C1 . . 172.4(3)
Cr N2 C2 C1 . . 41.8(3)
N1 C1 C2 N2 . . -57.2(4)
C2 N2 C3 C4 . 2_666 -178.4(3)
Cr N2 C3 C4 . 2_666 -53.6(3)
C1 N1 C5 C4 . . -179.1(3)
Cr N1 C5 C4 . . -55.5(3)
C3 C4 C5 N1 2_666 . 71.1(4)
Cr N3 C6 S . . 16.(4)
